data_7206391
loop_
_publ_author_name
'Kim, Byung-Soon'
'Jindo, Takumi'
'Eto, Ryohei'
'Shinohara, Yohei'
'Son, Young-A'
'Kim, Sung-Hoon'
'Matsumoto, Shinya'

_publ_section_title
;
 Effects of alkoxy substitution on the crystal structure of
 2,3-bis[(E)-4-(diethylamino)-2-alkoxybenzylideneamino]fumaronitrile
 derivatives
;
_journal_issue 17
_journal_name_full CrystEngComm
_journal_page_first 5374
_journal_paper_doi 10.1039/c1ce05198a
_journal_volume 13
_journal_year 2011
_chemical_formula_moiety 'C46 H70 N6 O2 '
_chemical_formula_sum 'C46 H70 N6 O2'
_chemical_formula_weight 739.10
_space_group_IT_number 2
_symmetry_cell_setting triclinic
_symmetry_Int_Tables_number 2
_symmetry_space_group_name_Hall '-P 1'
_symmetry_space_group_name_H-M 'P -1'
_cell_angle_alpha 62.6097(16)
_cell_angle_beta 86.3048(19)
_cell_angle_gamma 76.9618(18)
_cell_formula_units_Z 1
_cell_length_a 8.1175(3)
_cell_length_b 12.4218(4)
_cell_length_c 13.0984(4)
_cell_measurement_reflns_used 4558
_cell_measurement_temperature 296.1
_cell_measurement_theta_max 68.1
_cell_measurement_theta_min 3.8
_cell_volume 1141.28(7)
_computing_cell_refinement PROCESS-AUTO
_computing_data_collection PROCESS-AUTO
_computing_data_reduction CrystalStructure
_computing_publication_material 'CrystalStructure 3.8'
_computing_structure_refinement CRYSTALS
_computing_structure_solution SHELXS97
_diffrn_ambient_temperature 296.1
_diffrn_detector_area_resol_mean 10.00
_diffrn_measured_fraction_theta_full 0.937
_diffrn_measured_fraction_theta_max 0.937
_diffrn_measurement_device_type 'Rigaku RAXIS-RAPID'
_diffrn_measurement_method \w
_diffrn_radiation_type 'Cu K\a'
_diffrn_radiation_wavelength 1.54187
_diffrn_reflns_av_R_equivalents 0.064
_diffrn_reflns_limit_h_max 9
_diffrn_reflns_limit_h_min -9
_diffrn_reflns_limit_k_max 14
_diffrn_reflns_limit_k_min -14
_diffrn_reflns_limit_l_max 15
_diffrn_reflns_limit_l_min -15
_diffrn_reflns_number 10398
_diffrn_reflns_theta_full 68.16
_diffrn_reflns_theta_max 68.16
_exptl_absorpt_coefficient_mu 0.511
_exptl_absorpt_correction_T_max 0.950
_exptl_absorpt_correction_T_min 0.747
_exptl_absorpt_correction_type multi-scan
_exptl_absorpt_process_details
;
Higashi, T. (1995). Program for Absorption Correction.
Rigaku Corporation, Tokyo, Japan.
;
_exptl_crystal_colour 'reddish purple'
_exptl_crystal_density_diffrn 1.075
_exptl_crystal_density_method 'not measured'
_exptl_crystal_description needle
_exptl_crystal_F_000 404.00
_exptl_crystal_size_max 0.50
_exptl_crystal_size_mid 0.10
_exptl_crystal_size_min 0.10
_refine_diff_density_max 0.34
_refine_diff_density_min -0.46
_refine_ls_extinction_method none
_refine_ls_goodness_of_fit_ref 1.383
_refine_ls_hydrogen_treatment refall
_refine_ls_number_parameters 279
_refine_ls_number_reflns 3896
_refine_ls_R_factor_gt 0.0693
_refine_ls_shift/su_max 0.0000
_refine_ls_structure_factor_coef F
_refine_ls_weighting_details 'w = 1/[0.0010Fo^2^ + 1.0000\s(Fo^2^)]'
_refine_ls_weighting_scheme calc
_refine_ls_wR_factor_ref 0.0932
_reflns_number_gt 2709
_reflns_number_total 3896
_reflns_threshold_expression F^2^>2.0\s(F^2^)
_cod_data_source_file c1ce05198a.txt
_cod_data_source_block '_dye8'
_cod_original_cell_volume 1141.29(6)
_cod_original_formula_sum 'C46 H70 N6 O2 '
_cod_database_code 7206391

loop_
_symmetry_equiv_pos_site_id
_symmetry_equiv_pos_as_xyz
1 +X,+Y,+Z
2 -X,-Y,-Z

loop_
_atom_site_label
_atom_site_type_symbol
_atom_site_fract_x
_atom_site_fract_y
_atom_site_fract_z
_atom_site_U_iso_or_equiv
_atom_site_adp_type
_atom_site_occupancy
_atom_site_symmetry_multiplicity
_atom_site_calc_flag
_atom_site_refinement_flags
O(1) O 1.08325(15) 0.98953(12) 0.20474(11) 0.0623(3) Uani 1.00 1 d .
N(1) N 0.6663(2) 0.76913(17) 0.20500(16) 0.0787(6) Uani 1.00 1 d .
N(2) N 0.66482(17) 1.07503(14) 0.00749(13) 0.0522(4) Uani 1.00 1 d .
N(3) N 1.2185(2) 1.38796(16) -0.03428(15) 0.0675(5) Uani 1.00 1 d .
C(1) C 0.6210(2) 0.86338(18) 0.12731(16) 0.0548(5) Uani 1.00 1 d .
C(2) C 0.5724(2) 0.98624(16) 0.03202(15) 0.0498(4) Uani 1.00 1 d .
C(3) C 0.8028(2) 1.04688(17) 0.06778(15) 0.0518(5) Uani 1.00 1 d .
C(4) C 0.9047(2) 1.13523(17) 0.04438(15) 0.0511(5) Uani 1.00 1 d .
C(5) C 0.8670(2) 1.25439(17) -0.04866(16) 0.0572(5) Uani 1.00 1 d .
C(6) C 0.9664(2) 1.33887(18) -0.07566(17) 0.0598(5) Uani 1.00 1 d .
C(7) C 1.1160(2) 1.30642(18) -0.00888(16) 0.0567(5) Uani 1.00 1 d .
C(8) C 1.1558(2) 1.18739(17) 0.08607(16) 0.0559(5) Uani 1.00 1 d .
C(9) C 1.0529(2) 1.10442(17) 0.11249(15) 0.0520(4) Uani 1.00 1 d .
C(10) C 1.2324(2) 0.94908(19) 0.27699(17) 0.0622(5) Uani 1.00 1 d .
C(11) C 1.2314(2) 0.82273(19) 0.37339(17) 0.0677(6) Uani 1.00 1 d .
C(12) C 1.2314(2) 0.7240(2) 0.33528(18) 0.0708(6) Uani 1.00 1 d .
C(13) C 1.2450(2) 0.5949(2) 0.43363(19) 0.0734(6) Uani 1.00 1 d .
C(14) C 1.2393(3) 0.4965(2) 0.3989(2) 0.0821(7) Uani 1.00 1 d .
C(15) C 1.2580(3) 0.3673(2) 0.4977(2) 0.0784(7) Uani 1.00 1 d .
C(16) C 1.2483(3) 0.2671(2) 0.4643(2) 0.0870(8) Uani 1.00 1 d .
C(17) C 1.2688(3) 0.1378(2) 0.5651(2) 0.0809(7) Uani 1.00 1 d .
C(18) C 1.2487(3) 0.0396(2) 0.5342(2) 0.0991(10) Uani 1.00 1 d .
C(19) C 1.2725(4) -0.0869(2) 0.6344(3) 0.1291(13) Uani 1.00 1 d .
C(20) C 1.3885(2) 1.3482(2) 0.0199(2) 0.0790(7) Uani 1.00 1 d .
C(21) C 1.3883(3) 1.3604(2) 0.1297(2) 0.1032(10) Uani 1.00 1 d .
C(22) C 1.1707(3) 1.5176(2) -0.1236(2) 0.0778(7) Uani 1.00 1 d .
C(23) C 1.2269(4) 1.5350(2) -0.2404(2) 0.1079(10) Uani 1.00 1 d .
H(1) H 0.8372 0.9652 0.1290 0.063 Uiso 1.00 1 c R
H(2) H 0.7675 1.2779 -0.0952 0.069 Uiso 1.00 1 c R
H(3) H 0.9363 1.4189 -0.1398 0.070 Uiso 1.00 1 c R
H(4) H 1.2553 1.1640 0.1325 0.068 Uiso 1.00 1 c R
H(5) H 1.3299 0.9438 0.2339 0.074 Uiso 1.00 1 c R
H(6) H 1.2338 1.0066 0.3056 0.074 Uiso 1.00 1 c R
H(7) H 1.3277 0.7952 0.4238 0.077 Uiso 1.00 1 c R
H(8) H 1.1315 0.8297 0.4139 0.077 Uiso 1.00 1 c R
H(9) H 1.1295 0.7465 0.2914 0.082 Uiso 1.00 1 c R
H(10) H 1.3253 0.7223 0.2885 0.082 Uiso 1.00 1 c R
H(11) H 1.3490 0.5713 0.4758 0.083 Uiso 1.00 1 c R
H(12) H 1.1534 0.5976 0.4820 0.083 Uiso 1.00 1 c R
H(13) H 1.1340 0.5184 0.3588 0.094 Uiso 1.00 1 c R
H(14) H 1.3289 0.4953 0.3488 0.094 Uiso 1.00 1 c R
H(15) H 1.3645 0.3450 0.5367 0.090 Uiso 1.00 1 c R
H(16) H 1.1699 0.3695 0.5486 0.090 Uiso 1.00 1 c R
H(17) H 1.1416 0.2886 0.4259 0.103 Uiso 1.00 1 c R
H(18) H 1.3359 0.2649 0.4132 0.102 Uiso 1.00 1 c R
H(19) H 1.3782 0.1140 0.6007 0.098 Uiso 1.00 1 c R
H(20) H 1.1854 0.1413 0.6185 0.098 Uiso 1.00 1 c R
H(21) H 1.1384 0.0623 0.5000 0.125 Uiso 1.00 1 c R
H(22) H 1.3307 0.0371 0.4797 0.125 Uiso 1.00 1 c R
H(23) H 1.3886 -0.1279 0.6444 0.161 Uiso 1.00 1 c R
H(24) H 1.2064 -0.1349 0.6231 0.161 Uiso 1.00 1 c R
H(25) H 1.2378 -0.0772 0.7009 0.161 Uiso 1.00 1 c R
H(26) H 1.4319 1.2633 0.0386 0.094 Uiso 1.00 1 c R
H(27) H 1.4600 1.3973 -0.0325 0.094 Uiso 1.00 1 c R
H(28) H 1.4028 1.4410 0.1113 0.129 Uiso 1.00 1 c R
H(29) H 1.4756 1.2995 0.1835 0.129 Uiso 1.00 1 c R
H(30) H 1.2814 1.3504 0.1623 0.129 Uiso 1.00 1 c R
H(31) H 1.0508 1.5431 -0.1278 0.095 Uiso 1.00 1 c R
H(32) H 1.2188 1.5680 -0.1026 0.095 Uiso 1.00 1 c R
H(33) H 1.3366 1.5524 -0.2502 0.128 Uiso 1.00 1 c R
H(34) H 1.1509 1.6015 -0.2992 0.128 Uiso 1.00 1 c R
H(35) H 1.2314 1.4602 -0.2448 0.128 Uiso 1.00 1 c R

loop_
_atom_site_aniso_label
_atom_site_aniso_U_11
_atom_site_aniso_U_22
_atom_site_aniso_U_33
_atom_site_aniso_U_12
_atom_site_aniso_U_13
_atom_site_aniso_U_23
O(1) 0.0515(7) 0.0607(8) 0.0650(8) -0.0160(5) -0.0143(5) -0.0171(6)
N(1) 0.0885(13) 0.0651(11) 0.0689(11) -0.0108(9) -0.0134(9) -0.0200(9)
N(2) 0.0450(7) 0.0545(8) 0.0602(9) -0.0113(6) -0.0046(6) -0.0279(7)
N(3) 0.0640(10) 0.0619(10) 0.0760(11) -0.0247(8) -0.0024(8) -0.0254(9)
C(1) 0.0497(9) 0.0591(11) 0.0589(11) -0.0130(8) -0.0043(8) -0.0284(9)
C(2) 0.0450(8) 0.0513(9) 0.0550(10) -0.0086(7) -0.0024(7) -0.0263(8)
C(3) 0.0454(8) 0.0558(10) 0.0558(10) -0.0087(7) -0.0037(7) -0.0272(9)
C(4) 0.0450(9) 0.0584(10) 0.0546(10) -0.0124(7) -0.0010(7) -0.0290(8)
C(5) 0.0511(10) 0.0620(11) 0.0585(11) -0.0100(8) -0.0071(8) -0.0276(9)
C(6) 0.0596(10) 0.0572(11) 0.0590(11) -0.0136(8) -0.0038(8) -0.0225(9)
C(7) 0.0544(10) 0.0593(11) 0.0632(11) -0.0165(8) 0.0040(8) -0.0320(9)
C(8) 0.0461(9) 0.0629(11) 0.0622(11) -0.0138(8) -0.0050(8) -0.0299(9)
C(9) 0.0473(9) 0.0555(10) 0.0538(10) -0.0123(7) -0.0018(7) -0.0247(8)
C(10) 0.0503(10) 0.0706(12) 0.0649(12) -0.0140(8) -0.0102(8) -0.0285(10)
C(11) 0.0578(11) 0.0763(13) 0.0582(11) -0.0090(9) -0.0112(8) -0.0227(10)
C(12) 0.0698(12) 0.0736(13) 0.0607(12) -0.0157(10) -0.0005(9) -0.0234(11)
C(13) 0.0662(12) 0.0716(13) 0.0679(13) -0.0106(10) -0.0120(10) -0.0200(11)
C(14) 0.0908(16) 0.0753(14) 0.0695(14) -0.0143(12) -0.0032(12) -0.0251(12)
C(15) 0.0736(13) 0.0731(14) 0.0771(14) -0.0131(10) -0.0116(11) -0.0242(12)
C(16) 0.0940(17) 0.0819(16) 0.0803(16) -0.0143(13) -0.0034(13) -0.0346(13)
C(17) 0.0765(14) 0.0823(15) 0.0854(16) -0.0170(11) -0.0032(11) -0.0389(13)
C(18) 0.0987(19) 0.0988(19) 0.114(2) -0.0213(15) 0.0066(16) -0.0615(18)
C(19) 0.174(3) 0.091(2) 0.137(2) -0.045(2) 0.033(2) -0.060(2)
C(20) 0.0614(12) 0.0662(13) 0.1082(18) -0.0263(10) 0.0044(11) -0.0336(13)
C(21) 0.0962(19) 0.0970(19) 0.127(2) -0.0285(15) -0.0315(16) -0.0526(17)
C(22) 0.0839(15) 0.0644(13) 0.0887(16) -0.0267(11) 0.0020(12) -0.0334(12)
C(23) 0.139(2) 0.0901(19) 0.0889(18) -0.0451(17) 0.0147(17) -0.0289(15)

loop_
_atom_type_symbol
_atom_type_description
_atom_type_scat_dispersion_real
_atom_type_scat_dispersion_imag
_atom_type_scat_source
C C 0.018 0.009
;
International Tables for Crystallography
(1992, Vol. C, Tables 4.2.6.8 and 6.1.1.4)
;
H H 0.000 0.000
;
International Tables for Crystallography
(1992, Vol. C, Table 6.1.1.4)
;
N N 0.031 0.018
;
International Tables for Crystallography
(1992, Vol. C, Tables 4.2.6.8 and 6.1.1.4)
;
O O 0.049 0.032
;
International Tables for Crystallography
(1992, Vol. C, Tables 4.2.6.8 and 6.1.1.4)
;

loop_
_geom_angle_atom_site_label_1
_geom_angle_atom_site_label_2
_geom_angle_atom_site_label_3
_geom_angle
_geom_angle_publ_flag
_geom_angle_site_symmetry_3
C(9) O(1) C(10) 119.19(15) yes .
C(2) N(2) C(3) 119.78(13) yes .
C(7) N(3) C(20) 121.61(15) yes .
C(7) N(3) C(22) 122.12(17) yes .
C(20) N(3) C(22) 116.10(19) yes .
N(1) C(1) C(2) 175.6(2) yes .
N(2) C(2) C(1) 121.45(16) yes .
N(2) C(2) C(2) 120.58(13) yes 2_675
C(1) C(2) C(2) 117.94(17) yes 2_675
N(2) C(3) C(4) 121.86(14) yes .
C(3) C(4) C(5) 122.06(16) yes .
C(3) C(4) C(9) 121.39(14) yes .
C(5) C(4) C(9) 116.52(18) yes .
C(4) C(5) C(6) 123.17(17) yes .
C(5) C(6) C(7) 119.97(15) yes .
N(3) C(7) C(6) 121.36(15) yes .
N(3) C(7) C(8) 120.71(17) yes .
C(6) C(7) C(8) 117.92(19) yes .
C(7) C(8) C(9) 121.12(17) yes .
O(1) C(9) C(4) 115.23(17) yes .
O(1) C(9) C(8) 123.49(16) yes .
C(4) C(9) C(8) 121.28(14) yes .
O(1) C(10) C(11) 108.21(17) yes .
C(10) C(11) C(12) 114.51(19) yes .
C(11) C(12) C(13) 113.9(2) yes .
C(12) C(13) C(14) 115.1(2) yes .
C(13) C(14) C(15) 114.6(2) yes .
C(14) C(15) C(16) 115.3(2) yes .
C(15) C(16) C(17) 114.3(2) yes .
C(16) C(17) C(18) 114.8(2) yes .
C(17) C(18) C(19) 113.7(3) yes .
N(3) C(20) C(21) 112.3(2) yes .
N(3) C(22) C(23) 113.0(2) yes .
N(2) C(3) H(1) 118.9 no .
C(4) C(3) H(1) 119.2 no .
C(4) C(5) H(2) 118.3 no .
C(6) C(5) H(2) 118.6 no .
C(5) C(6) H(3) 120.5 no .
C(7) C(6) H(3) 119.5 no .
C(7) C(8) H(4) 119.3 no .
C(9) C(8) H(4) 119.6 no .
O(1) C(10) H(5) 109.6 no .
O(1) C(10) H(6) 109.7 no .
C(11) C(10) H(5) 109.0 no .
C(11) C(10) H(6) 111.0 no .
H(5) C(10) H(6) 109.5 no .
C(10) C(11) H(7) 109.5 no .
C(10) C(11) H(8) 107.5 no .
C(12) C(11) H(7) 108.0 no .
C(12) C(11) H(8) 107.7 no .
H(7) C(11) H(8) 109.5 no .
C(11) C(12) H(9) 108.6 no .
C(11) C(12) H(10) 108.0 no .
C(13) C(12) H(9) 108.6 no .
C(13) C(12) H(10) 108.3 no .
H(9) C(12) H(10) 109.5 no .
C(12) C(13) H(11) 108.5 no .
C(12) C(13) H(12) 108.1 no .
C(14) C(13) H(11) 107.9 no .
C(14) C(13) H(12) 107.7 no .
H(11) C(13) H(12) 109.5 no .
C(13) C(14) H(13) 108.2 no .
C(13) C(14) H(14) 107.9 no .
C(15) C(14) H(13) 108.4 no .
C(15) C(14) H(14) 108.2 no .
H(13) C(14) H(14) 109.5 no .
C(14) C(15) H(15) 108.3 no .
C(14) C(15) H(16) 108.0 no .
C(16) C(15) H(15) 108.1 no .
C(16) C(15) H(16) 107.7 no .
H(15) C(15) H(16) 109.5 no .
C(15) C(16) H(17) 108.4 no .
C(15) C(16) H(18) 107.9 no .
C(17) C(16) H(17) 108.5 no .
C(17) C(16) H(18) 108.2 no .
H(17) C(16) H(18) 109.5 no .
C(16) C(17) H(19) 108.7 no .
C(16) C(17) H(20) 108.1 no .
C(18) C(17) H(19) 108.1 no .
C(18) C(17) H(20) 107.7 no .
H(19) C(17) H(20) 109.5 no .
C(17) C(18) H(21) 108.3 no .
C(17) C(18) H(22) 107.8 no .
C(19) C(18) H(21) 109.0 no .
C(19) C(18) H(22) 108.5 no .
H(21) C(18) H(22) 109.5 no .
C(18) C(19) H(23) 109.7 no .
C(18) C(19) H(24) 110.8 no .
C(18) C(19) H(25) 107.9 no .
H(23) C(19) H(24) 109.5 no .
H(23) C(19) H(25) 109.5 no .
H(24) C(19) H(25) 109.5 no .
N(3) C(20) H(26) 108.9 no .
N(3) C(20) H(27) 109.2 no .
C(21) C(20) H(26) 108.0 no .
C(21) C(20) H(27) 108.9 no .
H(26) C(20) H(27) 109.5 no .
C(20) C(21) H(28) 108.9 no .
C(20) C(21) H(29) 111.9 no .
C(20) C(21) H(30) 107.5 no .
H(28) C(21) H(29) 109.5 no .
H(28) C(21) H(30) 109.5 no .
H(29) C(21) H(30) 109.5 no .
N(3) C(22) H(31) 108.1 no .
N(3) C(22) H(32) 109.0 no .
C(23) C(22) H(31) 108.0 no .
C(23) C(22) H(32) 109.2 no .
H(31) C(22) H(32) 109.5 no .
C(22) C(23) H(33) 108.8 no .
C(22) C(23) H(34) 111.0 no .
C(22) C(23) H(35) 108.6 no .
H(33) C(23) H(34) 109.5 no .
H(33) C(23) H(35) 109.5 no .
H(34) C(23) H(35) 109.5 no .

loop_
_geom_bond_atom_site_label_1
_geom_bond_atom_site_label_2
_geom_bond_distance
_geom_bond_publ_flag
_geom_bond_site_symmetry_2
O(1) C(9) 1.3603(18) yes .
O(1) C(10) 1.431(2) yes .
N(1) C(1) 1.140(2) yes .
N(2) C(2) 1.378(2) yes .
N(2) C(3) 1.298(2) yes .
N(3) C(7) 1.365(3) yes .
N(3) C(20) 1.465(2) yes .
N(3) C(22) 1.468(2) yes .
C(1) C(2) 1.443(2) yes .
C(2) C(2) 1.372(2) yes 2_675
C(3) C(4) 1.432(2) yes .
C(4) C(5) 1.398(2) yes .
C(4) C(9) 1.416(2) yes .
C(5) C(6) 1.371(3) yes .
C(6) C(7) 1.413(2) yes .
C(7) C(8) 1.408(2) yes .
C(8) C(9) 1.379(2) yes .
C(10) C(11) 1.496(2) yes .
C(11) C(12) 1.522(4) yes .
C(12) C(13) 1.511(2) yes .
C(13) C(14) 1.497(4) yes .
C(14) C(15) 1.509(2) yes .
C(15) C(16) 1.517(4) yes .
C(16) C(17) 1.519(2) yes .
C(17) C(18) 1.493(5) yes .
C(18) C(19) 1.492(3) yes .
C(20) C(21) 1.514(4) yes .
C(22) C(23) 1.499(4) yes .
C(3) H(1) 0.950 no .
C(5) H(2) 0.950 no .
C(6) H(3) 0.950 no .
C(8) H(4) 0.950 no .
C(10) H(5) 0.950 no .
C(10) H(6) 0.950 no .
C(11) H(7) 0.950 no .
C(11) H(8) 0.950 no .
C(12) H(9) 0.950 no .
C(12) H(10) 0.950 no .
C(13) H(11) 0.950 no .
C(13) H(12) 0.950 no .
C(14) H(13) 0.950 no .
C(14) H(14) 0.950 no .
C(15) H(15) 0.950 no .
C(15) H(16) 0.950 no .
C(16) H(17) 0.950 no .
C(16) H(18) 0.950 no .
C(17) H(19) 0.950 no .
C(17) H(20) 0.950 no .
C(18) H(21) 0.950 no .
C(18) H(22) 0.950 no .
C(19) H(23) 0.950 no .
C(19) H(24) 0.950 no .
C(19) H(25) 0.950 no .
C(20) H(26) 0.950 no .
C(20) H(27) 0.950 no .
C(21) H(28) 0.950 no .
C(21) H(29) 0.950 no .
C(21) H(30) 0.950 no .
C(22) H(31) 0.950 no .
C(22) H(32) 0.950 no .
C(23) H(33) 0.950 no .
C(23) H(34) 0.950 no .
C(23) H(35) 0.950 no .

loop_
_geom_contact_atom_site_label_1
_geom_contact_atom_site_label_2
_geom_contact_distance
_geom_contact_site_symmetry_2
N(1) N(3) 3.550(3) 2_775
N(1) C(7) 3.389(3) 2_775
N(1) C(15) 3.490(3) 2_766
N(1) C(23) 3.493(4) 2_775
N(3) N(1) 3.550(3) 2_775
C(1) C(7) 3.459(3) 2_775
C(1) C(8) 3.456(3) 2_775
C(2) C(8) 3.521(2) 2_775
C(7) N(1) 3.389(3) 2_775
C(7) C(1) 3.459(3) 2_775
C(8) C(1) 3.456(3) 2_775
C(8) C(2) 3.521(2) 2_775
C(15) N(1) 3.490(3) 2_766
C(23) N(1) 3.493(4) 2_775
O(1) H(20) 3.201 2_766
O(1) H(25) 3.008 2_766
N(1) H(5) 3.203 1_455
N(1) H(10) 2.991 1_455
N(1) H(15) 3.026 2_766
N(1) H(16) 3.092 2_766
N(1) H(19) 3.430 2_766
N(1) H(20) 3.372 2_766
N(1) H(26) 3.554 2_775
N(1) H(35) 2.588 2_775
N(2) H(5) 3.273 2_775
N(2) H(10) 3.527 2_775
N(2) H(26) 2.827 1_455
N(3) H(31) 3.202 2_785
C(1) H(5) 2.885 1_455
C(1) H(10) 3.336 1_455
C(1) H(26) 3.310 2_775
C(1) H(35) 3.512 2_775
C(2) H(4) 3.593 1_455
C(2) H(4) 3.496 2_775
C(2) H(5) 3.108 1_455
C(2) H(5) 3.269 2_775
C(2) H(26) 3.412 1_455
C(3) H(25) 3.209 2_766
C(3) H(26) 3.462 1_455
C(4) H(1) 3.452 2_775
C(4) H(25) 3.264 2_766
C(5) H(9) 3.182 2_775
C(5) H(10) 3.461 2_775
C(5) H(27) 3.424 1_455
C(5) H(32) 3.525 2_785
C(6) H(13) 3.354 2_775
C(6) H(28) 3.461 2_785
C(6) H(31) 3.568 2_785
C(6) H(32) 3.209 2_785
C(7) H(31) 3.187 2_785
C(7) H(32) 3.409 2_785
C(9) H(25) 3.243 2_766
C(10) H(19) 3.399 2_866
C(10) H(22) 3.496 1_565
C(11) H(15) 3.413 2_866
C(11) H(19) 3.505 2_866
C(11) H(20) 3.312 2_766
C(11) H(24) 3.530 1_565
C(12) H(2) 3.155 2_775
C(12) H(15) 3.525 2_866
C(12) H(20) 3.567 2_766
C(13) H(11) 3.422 2_866
C(13) H(15) 3.500 2_866
C(13) H(16) 3.304 2_766
C(13) H(34) 3.567 1_546
C(14) H(3) 3.364 2_775
C(14) H(11) 3.569 2_866
C(14) H(16) 3.542 2_766
C(15) H(7) 3.451 2_866
C(15) H(11) 3.516 2_866
C(15) H(12) 3.279 2_766
C(16) H(8) 3.573 2_766
C(16) H(12) 3.503 2_766
C(17) H(7) 3.584 2_866
C(17) H(8) 3.192 2_766
C(18) H(6) 3.216 1_545
C(18) H(8) 3.332 2_766
C(18) H(22) 3.348 2_856
C(19) H(22) 3.524 2_856
C(19) H(29) 3.040 2_866
C(20) H(2) 3.450 1_655
C(20) H(28) 3.189 2_885
C(21) H(3) 3.392 2_785
C(21) H(18) 3.368 1_565
C(21) H(23) 3.293 2_866
C(21) H(27) 3.185 2_885
C(21) H(28) 3.600 2_885
C(21) H(31) 3.493 2_785
C(21) H(32) 3.454 2_885
C(21) H(33) 3.430 2_885
C(22) H(31) 3.495 2_785
C(23) H(12) 3.414 1_564
C(23) H(17) 3.569 2_775
H(1) C(4) 3.452 2_775
H(1) H(20) 2.955 2_766
H(1) H(25) 3.093 2_766
H(2) C(12) 3.155 2_775
H(2) C(20) 3.450 1_455
H(2) H(9) 2.778 2_775
H(2) H(10) 2.689 2_775
H(2) H(13) 3.389 2_775
H(2) H(14) 3.212 2_775
H(2) H(26) 3.136 1_455
H(2) H(27) 2.879 1_455
H(2) H(28) 3.366 2_785
H(3) C(14) 3.364 2_775
H(3) C(21) 3.392 2_785
H(3) H(9) 3.582 2_775
H(3) H(13) 2.668 2_775
H(3) H(14) 3.209 2_775
H(3) H(28) 3.008 2_785
H(3) H(30) 2.903 2_785
H(3) H(32) 3.400 2_785
H(4) C(2) 3.593 1_655
H(4) C(2) 3.496 2_775
H(5) N(1) 3.203 1_655
H(5) N(2) 3.273 2_775
H(5) C(1) 2.885 1_655
H(5) C(2) 3.108 1_655
H(5) C(2) 3.269 2_775
H(5) H(19) 3.048 2_866
H(6) C(18) 3.216 1_565
H(6) H(19) 3.217 2_866
H(6) H(21) 2.947 1_565
H(6) H(22) 2.669 1_565
H(7) C(15) 3.451 2_866
H(7) C(17) 3.584 2_866
H(7) H(15) 2.630 2_866
H(7) H(18) 3.307 2_866
H(7) H(19) 2.803 2_866
H(7) H(22) 3.409 1_565
H(7) H(23) 3.528 1_565
H(7) H(24) 3.147 1_565
H(8) C(16) 3.573 2_766
H(8) C(17) 3.192 2_766
H(8) C(18) 3.332 2_766
H(8) H(17) 3.083 2_766
H(8) H(20) 2.551 2_766
H(8) H(21) 3.564 1_565
H(8) H(21) 2.760 2_766
H(8) H(24) 3.084 1_565
H(8) H(25) 3.587 2_766
H(8) H(34) 3.501 1_546
H(9) C(5) 3.182 2_775
H(9) H(2) 2.778 2_775
H(9) H(3) 3.582 2_775
H(9) H(16) 3.244 2_766
H(9) H(20) 3.064 2_766
H(10) N(1) 2.991 1_655
H(10) N(2) 3.527 2_775
H(10) C(1) 3.336 1_655
H(10) C(5) 3.461 2_775
H(10) H(2) 2.689 2_775
H(10) H(15) 3.211 2_866
H(11) C(13) 3.422 2_866
H(11) C(14) 3.569 2_866
H(11) C(15) 3.516 2_866
H(11) H(11) 2.600 2_866
H(11) H(14) 3.295 2_866
H(11) H(15) 2.721 2_866
H(11) H(33) 3.484 1_546
H(11) H(34) 3.398 1_546
H(11) H(35) 3.421 1_546
H(12) C(15) 3.279 2_766
H(12) C(16) 3.503 2_766
H(12) C(23) 3.414 1_546
H(12) H(13) 3.161 2_766
H(12) H(16) 2.592 2_766
H(12) H(17) 2.976 2_766
H(12) H(20) 3.512 2_766
H(12) H(34) 2.887 1_546
H(12) H(35) 3.210 1_546
H(13) C(6) 3.354 2_775
H(13) H(2) 3.389 2_775
H(13) H(3) 2.668 2_775
H(13) H(12) 3.161 2_766
H(13) H(16) 3.019 2_766
H(13) H(34) 3.321 2_775
H(13) H(35) 3.309 2_775
H(14) H(2) 3.212 2_775
H(14) H(3) 3.209 2_775
H(14) H(11) 3.295 2_866
H(14) H(28) 3.463 1_545
H(14) H(33) 2.986 2_875
H(15) N(1) 3.026 2_766
H(15) C(11) 3.413 2_866
H(15) C(12) 3.525 2_866
H(15) C(13) 3.500 2_866
H(15) H(7) 2.630 2_866
H(15) H(10) 3.211 2_866
H(15) H(11) 2.721 2_866
H(16) N(1) 3.092 2_766
H(16) C(13) 3.304 2_766
H(16) C(14) 3.542 2_766
H(16) H(9) 3.244 2_766
H(16) H(12) 2.592 2_766
H(16) H(13) 3.019 2_766
H(16) H(16) 3.517 2_766
H(16) H(35) 3.475 1_546
H(17) C(23) 3.569 2_775
H(17) H(8) 3.083 2_766
H(17) H(12) 2.976 2_766
H(17) H(30) 3.355 1_545
H(17) H(34) 2.686 2_775
H(18) C(21) 3.368 1_545
H(18) H(7) 3.307 2_866
H(18) H(23) 2.777 2_856
H(18) H(29) 3.018 1_545
H(18) H(30) 2.981 1_545
H(19) N(1) 3.430 2_766
H(19) C(10) 3.399 2_866
H(19) C(11) 3.505 2_866
H(19) H(5) 3.048 2_866
H(19) H(6) 3.217 2_866
H(19) H(7) 2.803 2_866
H(19) H(22) 3.116 2_856
H(19) H(23) 3.574 2_856
H(20) O(1) 3.201 2_766
H(20) N(1) 3.372 2_766
H(20) C(11) 3.312 2_766
H(20) C(12) 3.567 2_766
H(20) H(1) 2.955 2_766
H(20) H(8) 2.551 2_766
H(20) H(9) 3.064 2_766
H(20) H(12) 3.512 2_766
H(21) H(6) 2.947 1_545
H(21) H(8) 3.564 1_545
H(21) H(8) 2.760 2_766
H(21) H(21) 3.003 2_756
H(21) H(24) 3.059 2_756
H(22) C(10) 3.496 1_545
H(22) C(18) 3.348 2_856
H(22) C(19) 3.524 2_856
H(22) H(6) 2.669 1_545
H(22) H(7) 3.409 1_545
H(22) H(19) 3.116 2_856
H(22) H(22) 2.699 2_856
H(22) H(23) 2.847 2_856
H(23) C(21) 3.293 2_866
H(23) H(7) 3.528 1_545
H(23) H(18) 2.777 2_856
H(23) H(19) 3.574 2_856
H(23) H(22) 2.847 2_856
H(23) H(29) 2.383 2_866
H(23) H(30) 3.510 2_866
H(24) C(11) 3.530 1_545
H(24) H(7) 3.147 1_545
H(24) H(8) 3.084 1_545
H(24) H(21) 3.059 2_756
H(24) H(29) 3.310 2_866
H(24) H(33) 3.376 1_536
H(24) H(34) 3.082 1_536
H(25) O(1) 3.008 2_766
H(25) C(3) 3.209 2_766
H(25) C(4) 3.264 2_766
H(25) C(9) 3.243 2_766
H(25) H(1) 3.093 2_766
H(25) H(8) 3.587 2_766
H(25) H(29) 3.007 2_866
H(26) N(1) 3.554 2_775
H(26) N(2) 2.827 1_655
H(26) C(1) 3.310 2_775
H(26) C(2) 3.412 1_655
H(26) C(3) 3.462 1_655
H(26) H(2) 3.136 1_655
H(27) C(5) 3.424 1_655
H(27) C(21) 3.185 2_885
H(27) H(2) 2.879 1_655
H(27) H(27) 3.237 2_885
H(27) H(28) 2.301 2_885
H(27) H(29) 3.503 2_885
H(27) H(32) 3.453 2_885
H(28) C(6) 3.461 2_785
H(28) C(20) 3.189 2_885
H(28) C(21) 3.600 2_885
H(28) H(2) 3.366 2_785
H(28) H(3) 3.008 2_785
H(28) H(14) 3.463 1_565
H(28) H(27) 2.301 2_885
H(28) H(28) 3.108 2_885
H(28) H(32) 3.045 2_885
H(28) H(33) 2.915 2_885
H(29) C(19) 3.040 2_866
H(29) H(18) 3.018 1_565
H(29) H(23) 2.383 2_866
H(29) H(24) 3.310 2_866
H(29) H(25) 3.007 2_866
H(29) H(27) 3.503 2_885
H(29) H(32) 3.144 2_885
H(29) H(33) 3.063 2_885
H(30) H(3) 2.903 2_785
H(30) H(17) 3.355 1_565
H(30) H(18) 2.981 1_565
H(30) H(23) 3.510 2_866
H(30) H(31) 2.688 2_785
H(31) N(3) 3.202 2_785
H(31) C(6) 3.568 2_785
H(31) C(7) 3.187 2_785
H(31) C(21) 3.493 2_785
H(31) C(22) 3.495 2_785
H(31) H(30) 2.688 2_785
H(31) H(31) 3.128 2_785
H(31) H(32) 3.533 2_785
H(32) C(5) 3.525 2_785
H(32) C(6) 3.209 2_785
H(32) C(7) 3.409 2_785
H(32) C(21) 3.454 2_885
H(32) H(3) 3.400 2_785
H(32) H(27) 3.453 2_885
H(32) H(28) 3.045 2_885
H(32) H(29) 3.144 2_885
H(32) H(31) 3.533 2_785
H(33) C(21) 3.430 2_885
H(33) H(11) 3.484 1_564
H(33) H(14) 2.986 2_875
H(33) H(24) 3.376 1_574
H(33) H(28) 2.915 2_885
H(33) H(29) 3.063 2_885
H(34) C(13) 3.567 1_564
H(34) H(8) 3.501 1_564
H(34) H(11) 3.398 1_564
H(34) H(12) 2.887 1_564
H(34) H(13) 3.321 2_775
H(34) H(17) 2.686 2_775
H(34) H(24) 3.082 1_574
H(35) N(1) 2.588 2_775
H(35) C(1) 3.512 2_775
H(35) H(11) 3.421 1_564
H(35) H(12) 3.210 1_564
H(35) H(13) 3.309 2_775
H(35) H(16) 3.475 1_564

loop_
_geom_torsion_atom_site_label_1
_geom_torsion_atom_site_label_2
_geom_torsion_atom_site_label_3
_geom_torsion_atom_site_label_4
_geom_torsion
_geom_torsion_site_symmetry_3
_geom_torsion_site_symmetry_4
C(9) O(1) C(10) C(11) 177.93(18) . .
C(10) O(1) C(9) C(4) 178.51(18) . .
C(10) O(1) C(9) C(8) -2.3(3) . .
C(2) N(2) C(3) C(4) 178.92(19) . .
C(3) N(2) C(2) C(1) 3.0(3) . .
C(3) N(2) C(2) C(2) -178.94(19) . 2_675
C(7) N(3) C(20) C(21) -90.5(2) . .
C(20) N(3) C(7) C(6) -168.2(2) . .
C(20) N(3) C(7) C(8) 12.6(3) . .
C(7) N(3) C(22) C(23) -89.6(2) . .
C(22) N(3) C(7) C(6) 6.8(3) . .
C(22) N(3) C(7) C(8) -172.4(2) . .
C(20) N(3) C(22) C(23) 85.7(3) . .
C(22) N(3) C(20) C(21) 94.1(2) . .
N(1) C(1) C(2) N(2) 13(3) . .
N(1) C(1) C(2) C(2) -166(2) . 2_675
N(2) C(2) C(2) C(1) 1.9(3) 2_675 2_675
C(1) C(2) C(2) N(2) -1.9(3) 2_675 2_675
N(2) C(3) C(4) C(5) -3.8(3) . .
N(2) C(3) C(4) C(9) 178.4(2) . .
C(3) C(4) C(5) C(6) -177.2(2) . .
C(3) C(4) C(9) O(1) -4.3(2) . .
C(3) C(4) C(9) C(8) 176.5(2) . .
C(5) C(4) C(9) O(1) 177.79(18) . .
C(5) C(4) C(9) C(8) -1.4(3) . .
C(9) C(4) C(5) C(6) 0.6(3) . .
C(4) C(5) C(6) C(7) 0.8(3) . .
C(5) C(6) C(7) N(3) 179.3(2) . .
C(5) C(6) C(7) C(8) -1.5(3) . .
N(3) C(7) C(8) C(9) 179.9(2) . .
C(6) C(7) C(8) C(9) 0.7(3) . .
C(7) C(8) C(9) O(1) -178.4(2) . .
C(7) C(8) C(9) C(4) 0.8(3) . .
O(1) C(10) C(11) C(12) 60.4(2) . .
C(10) C(11) C(12) C(13) 175.21(17) . .
C(11) C(12) C(13) C(14) 178.00(18) . .
C(12) C(13) C(14) C(15) 178.34(19) . .
C(13) C(14) C(15) C(16) 178.6(2) . .
C(14) C(15) C(16) C(17) 179.6(2) . .
C(15) C(16) C(17) C(18) 176.4(2) . .
C(16) C(17) C(18) C(19) 178.9(2) . .
